data_1551042
loop_
_publ_author_name
'Kadota, Kentaro'
'Duong, Nghia Tuan'
'Nishiyama, Yusuke'
'Sivaniah, Easan'
'Kitagawa, Susumu'
'Horike, Satoshi'

_publ_section_title
;
 Borohydride-containing coordination polymers: synthesis, air stability
 and dehydrogenation
;
_journal_name_full 'Chemical Science'
_journal_paper_doi 10.1039/C9SC00731H
_journal_year 2019
_chemical_formula_moiety 'C13 H22 B2 N2 Zn'
_chemical_formula_sum 'C13 H22 B2 N2 Zn'
_chemical_formula_weight 293.31
_space_group_crystal_system triclinic
_space_group_IT_number 2
_space_group_name_Hall '-P 1'
_space_group_name_H-M_alt 'P -1'
_symmetry_space_group_name_Hall '-P 1'
_symmetry_space_group_name_H-M 'P -1'
_atom_sites_solution_hydrogens mixed
_atom_sites_solution_primary dual
_audit_creation_date 2018-06-21
_audit_creation_method
;
Olex2 1.2
(compiled 2018.05.29 svn.r3508 for OlexSys, GUI svn.r5506)
;
_audit_update_record
;
2018-07-13 deposited with the CCDC.    2019-05-13 downloaded from the CCDC.
;
_cell_angle_alpha 91.996(5)
_cell_angle_beta 90.216(5)
_cell_angle_gamma 94.748(5)
_cell_formula_units_Z 2
_cell_length_a 5.2876(3)
_cell_length_b 10.9187(7)
_cell_length_c 12.7971(7)
_cell_measurement_reflns_used 5948
_cell_measurement_temperature 93
_cell_measurement_theta_max 30.5270
_cell_measurement_theta_min 2.4220
_cell_volume 735.83(7)
_computing_cell_refinement 'CrysAlisPro 1.171.40.12b (Rigaku OD, 2018)'
_computing_data_collection 'CrysAlisPro 1.171.40.12b (Rigaku OD, 2018)'
_computing_data_reduction 'CrysAlisPro 1.171.40.12b (Rigaku OD, 2018)'
_computing_molecular_graphics 'Olex2 (Dolomanov et al., 2009)'
_computing_publication_material 'Olex2 (Dolomanov et al., 2009)'
_computing_structure_refinement 'ShelXL (Sheldrick, 2015)'
_computing_structure_solution 'ShelXT (Sheldrick, 2015)'
_diffrn_ambient_temperature 93
_diffrn_detector 'Rigaku HyPix-6000 area detector'
_diffrn_detector_area_resol_mean 10.0
_diffrn_detector_type 'HPC area detector'
_diffrn_measured_fraction_theta_full 0.999
_diffrn_measured_fraction_theta_max 0.861
_diffrn_measurement_details
;
List of Runs (angles in degrees, time in seconds):

  # Type    Start    End  Width  t~exp~   \w     \q     \k     \f   Frames
#--------------------------------------------------------------------------
  1  \w     11.00  97.00   0.50    5.00    --    8.10  35.00 135.00  172
  2  \w    -62.00 -15.00   0.50    5.00    --    8.10 -35.00 -21.00   94
  3  \w    -41.00  81.00   0.50    5.00    --   -7.30  38.00   0.00  244
  4  \w    -39.00  30.00   0.50    5.00    --   -7.30 -82.00 -60.00  138
  5  \w     17.00  44.00   0.50    5.00    --    8.10  77.00  30.00   54
  6  \w    -18.00  10.00   0.50    5.00    --    8.10  57.00 150.00   56
  7  \w     13.00  45.00   0.50    5.00    --    8.10  57.00 150.00   64
  8  \w    -29.00  48.00   0.50    5.00    --    8.10  77.00 -90.00  154
  9  \w    -27.00  63.00   0.50    5.00    --    8.10  38.00 -60.00  180
;
_diffrn_measurement_device 'four-circle diffractometer'
_diffrn_measurement_device_type 'Rigaku XtaLAB Synergy-R'
_diffrn_measurement_method '\w scans'
_diffrn_orient_matrix_type 'CrysAlisPro convention (1999,Acta A55,543-557)'
_diffrn_orient_matrix_UB_11 -0.0863802000
_diffrn_orient_matrix_UB_12 -0.0500986000
_diffrn_orient_matrix_UB_13 -0.0167348000
_diffrn_orient_matrix_UB_21 0.1016901000
_diffrn_orient_matrix_UB_22 -0.0302237000
_diffrn_orient_matrix_UB_23 -0.0222552000
_diffrn_orient_matrix_UB_31 0.0180803000
_diffrn_orient_matrix_UB_32 -0.0288151000
_diffrn_orient_matrix_UB_33 0.0479594000
_diffrn_radiation_monochromator 'multi-layer mirror optics'
_diffrn_radiation_probe x-ray
_diffrn_radiation_type MoK\a
_diffrn_radiation_wavelength 0.71073
_diffrn_reflns_av_unetI/netI 0.0318
_diffrn_reflns_Laue_measured_fraction_full 0.999
_diffrn_reflns_Laue_measured_fraction_max 0.861
_diffrn_reflns_limit_h_max 7
_diffrn_reflns_limit_h_min -7
_diffrn_reflns_limit_k_max 15
_diffrn_reflns_limit_k_min -15
_diffrn_reflns_limit_l_max 15
_diffrn_reflns_limit_l_min -18
_diffrn_reflns_number 10420
_diffrn_reflns_point_group_measured_fraction_full 0.999
_diffrn_reflns_point_group_measured_fraction_max 0.861
_diffrn_reflns_theta_full 25.242
_diffrn_reflns_theta_max 31.022
_diffrn_reflns_theta_min 2.415
_diffrn_source 'rotating anode X-ray generator'
_diffrn_source_type PhotonJet-R
_exptl_absorpt_coefficient_mu 1.651
_exptl_absorpt_correction_T_max 1.00000
_exptl_absorpt_correction_T_min 0.93494
_exptl_absorpt_correction_type multi-scan
_exptl_absorpt_process_details
;
CrysAlisPro 1.171.40.12b (Rigaku Oxford Diffraction, 2018)
Empirical absorption correction using spherical harmonics,
 implemented in SCALE3 ABSPACK scaling algorithm.
;
_exptl_crystal_colour colourless
_exptl_crystal_colour_primary colourless
_exptl_crystal_density_diffrn 1.324
_exptl_crystal_description prism
_exptl_crystal_F_000 308
_exptl_crystal_size_max 0.176
_exptl_crystal_size_mid 0.137
_exptl_crystal_size_min 0.08
_refine_diff_density_max 1.182
_refine_diff_density_min -0.502
_refine_diff_density_rms 0.108
_refine_ls_extinction_method none
_refine_ls_goodness_of_fit_ref 1.078
_refine_ls_hydrogen_treatment mixed
_refine_ls_matrix_type full
_refine_ls_number_parameters 196
_refine_ls_number_reflns 10420
_refine_ls_number_restraints 0
_refine_ls_restrained_S_all 1.078
_refine_ls_R_factor_all 0.0553
_refine_ls_R_factor_gt 0.0484
_refine_ls_shift/su_max 0.002
_refine_ls_shift/su_mean 0.000
_refine_ls_structure_factor_coef Fsqd
_refine_ls_weighting_details 'w=1/[\s^2^(Fo^2^)+(0.0793P)^2^+0.3990P] where P=(Fo^2^+2Fc^2^)/3'
_refine_ls_weighting_scheme calc
_refine_ls_wR_factor_gt 0.1272
_refine_ls_wR_factor_ref 0.1302
_reflns_Friedel_coverage 0.000
_reflns_number_gt 9208
_reflns_number_total 10420
_reflns_threshold_expression 'I > 2\s(I)'
_cod_data_source_file c9sc00731h2.cif
_cod_data_source_block Zn-dpp
_cod_database_code 1551042
_shelx_shelxl_version_number 2018/3
_chemical_oxdiff_formula 'C H B N Zn'
_shelx_space_group_comment
;
The symmetry employed for this shelxl refinement is uniquely defined
by the following loop, which should always be used as a source of
symmetry information in preference to the above space-group names.
They are only intended as comments.
;
_olex2_refinement_description
;
1. Twinned data refinement
 Scales: 0.4933(13)
 0.5067(13)
2. Fixed Uiso
 At 1.2 times of:
  All C(H) groups, All C(H,H) groups
3.a Secondary CH2 refined with riding coordinates:
 C8(H8A,H8B), C7(H7A,H7B), C6(H6A,H6B)
3.b Aromatic/amide H refined with riding coordinates:
 C5(H5), C9(H9), C13(H13), C10(H10), C2(H2), C1(H1), C4(H4), C12(H12)
;
_olex2_submission_special_instructions 'No special instructions were received'
_oxdiff_exptl_absorpt_empirical_details
;
Empirical correction (ABSPACK) includes:
- Absorption correction using spherical harmonics
- Frame scaling
;
_oxdiff_exptl_absorpt_empirical_full_max 1.243
_oxdiff_exptl_absorpt_empirical_full_min 0.780
_oxdiff_twin_integration_method simultaneous
_oxdiff_twin_items 2
_twin_special_details
;
Component 2 rotated by 179.9356\% 
 around [-0.00 -0.03 1.00] (reciprocal) or [-0.00 0.00 1.00] (direct)
;

loop_
_space_group_symop_operation_xyz
'x, y, z'
'-x, -y, -z'

loop_
_atom_site_label
_atom_site_type_symbol
_atom_site_fract_x
_atom_site_fract_y
_atom_site_fract_z
_atom_site_U_iso_or_equiv
_atom_site_adp_type
_atom_site_occupancy
_atom_site_site_symmetry_order
_atom_site_calc_flag
_atom_site_refinement_flags_posn
Zn01 Zn 0.98097(7) 0.72476(3) 0.24282(2) 0.02022(13) Uani 1 1 d .
N2 N 0.7576(6) 0.7439(3) 1.11185(18) 0.0203(6) Uani 1 1 d .
N1 N 0.7611(6) 0.7414(3) 0.37520(19) 0.0208(6) Uani 1 1 d .
C11 C 0.4449(7) 0.7758(3) 0.9384(2) 0.0217(7) Uani 1 1 d .
C5 C 0.7844(7) 0.8447(3) 0.4365(2) 0.0231(7) Uani 1 1 d .
H5 H 0.906277 0.907162 0.419689 0.028 Uiso 1 1 calc R
C9 C 0.7879(8) 0.8461(4) 1.0551(2) 0.0244(8) Uani 1 1 d .
H9 H 0.914219 0.907007 1.074778 0.029 Uiso 1 1 calc R
C13 C 0.5731(7) 0.6583(3) 1.0822(2) 0.0230(7) Uani 1 1 d .
H13 H 0.550943 0.587108 1.120088 0.028 Uiso 1 1 calc R
C10 C 0.6387(7) 0.8637(4) 0.9692(2) 0.0247(8) Uani 1 1 d .
H10 H 0.667720 0.934847 0.931674 0.030 Uiso 1 1 calc R
C2 C 0.4247(8) 0.6645(4) 0.4859(2) 0.0253(8) Uani 1 1 d .
H2 H 0.302841 0.601149 0.500451 0.030 Uiso 1 1 calc R
C1 C 0.5836(7) 0.6529(3) 0.4013(2) 0.0234(7) Uani 1 1 d .
H1 H 0.566833 0.580414 0.360528 0.028 Uiso 1 1 calc R
C4 C 0.6350(8) 0.8616(3) 0.5231(2) 0.0243(8) Uani 1 1 d .
H4 H 0.660098 0.933661 0.564136 0.029 Uiso 1 1 calc R
C12 C 0.4135(7) 0.6706(3) 0.9979(2) 0.0231(7) Uani 1 1 d .
H12 H 0.285950 0.609256 0.980885 0.028 Uiso 1 1 calc R
C3 C 0.4470(7) 0.7713(3) 0.5494(2) 0.0226(7) Uani 1 1 d .
B2 B 1.2568(6) 0.9002(3) 0.2494(3) 0.0157(6) Uani 1 1 d .
C8 C 0.2872(7) 0.7918(4) 0.8429(2) 0.0236(7) Uani 1 1 d .
H8A H 0.240774 0.875810 0.841838 0.028 Uiso 1 1 calc R
H8B H 0.132411 0.737678 0.845145 0.028 Uiso 1 1 calc R
C7 C 0.4345(6) 0.7622(3) 0.7437(2) 0.0223(6) Uani 1 1 d .
H7A H 0.469088 0.676285 0.742532 0.027 Uiso 1 1 calc R
H7B H 0.595824 0.811455 0.744791 0.027 Uiso 1 1 calc R
C6 C 0.2863(7) 0.7878(4) 0.6444(2) 0.0237(8) Uani 1 1 d .
H6A H 0.133925 0.732024 0.638887 0.028 Uiso 1 1 calc R
H6B H 0.235767 0.871238 0.648650 0.028 Uiso 1 1 calc R
B1 B 1.0602(7) 0.5180(3) 0.2379(3) 0.0240(7) Uani 1 1 d .
H1A H 1.188(7) 0.610(3) 0.242(3) 0.019(8) Uiso 1 1 d .
H1B H 0.890(10) 0.546(4) 0.233(3) 0.044(12) Uiso 1 1 d .
H2A H 1.415(11) 0.926(5) 0.249(4) 0.056(14) Uiso 1 1 d .
H1C H 1.090(8) 0.476(4) 0.308(3) 0.028(10) Uiso 1 1 d .
H2B H 1.225(10) 0.842(5) 0.187(3) 0.045(13) Uiso 1 1 d .
H2C H 1.240(12) 0.856(6) 0.306(4) 0.067(17) Uiso 1 1 d .
H2D H 1.132(9) 0.969(4) 0.246(3) 0.042(11) Uiso 1 1 d .
H1D H 1.107(12) 0.474(6) 0.174(4) 0.065(17) Uiso 1 1 d .

loop_
_atom_site_aniso_label
_atom_site_aniso_U_11
_atom_site_aniso_U_22
_atom_site_aniso_U_33
_atom_site_aniso_U_23
_atom_site_aniso_U_13
_atom_site_aniso_U_12
Zn01 0.0210(2) 0.0225(2) 0.01728(18) 0.00127(12) -0.00012(13) 0.00216(13)
N2 0.0209(17) 0.0238(16) 0.0165(12) 0.0011(9) 0.0033(9) 0.0039(12)
N1 0.0205(17) 0.0239(16) 0.0183(13) 0.0021(9) -0.0027(9) 0.0023(12)
C11 0.022(2) 0.028(2) 0.0163(15) -0.0004(11) 0.0041(11) 0.0056(15)
C5 0.021(2) 0.0233(19) 0.0246(16) 0.0027(11) -0.0023(12) -0.0005(15)
C9 0.026(2) 0.027(2) 0.0193(16) 0.0014(11) 0.0005(12) 0.0011(16)
C13 0.025(2) 0.0228(19) 0.0215(16) 0.0023(11) 0.0039(12) 0.0017(15)
C10 0.025(2) 0.028(2) 0.0220(16) 0.0052(12) 0.0030(12) 0.0015(16)
C2 0.027(2) 0.027(2) 0.0214(16) 0.0050(11) -0.0017(12) -0.0013(16)
C1 0.025(2) 0.0243(19) 0.0214(16) 0.0011(11) -0.0039(12) 0.0023(15)
C4 0.031(2) 0.0244(19) 0.0176(15) -0.0005(11) -0.0023(12) 0.0019(16)
C12 0.021(2) 0.0257(19) 0.0223(16) -0.0014(11) 0.0018(12) -0.0011(15)
C3 0.020(2) 0.031(2) 0.0173(15) 0.0030(11) -0.0025(11) 0.0054(15)
B2 0.0141(15) 0.0180(15) 0.0151(14) 0.0019(11) -0.0010(12) 0.0007(12)
C8 0.020(2) 0.033(2) 0.0180(15) 0.0016(11) 0.0026(11) 0.0043(16)
C7 0.0213(15) 0.0282(15) 0.0179(13) 0.0015(11) 0.0010(12) 0.0041(12)
C6 0.022(2) 0.031(2) 0.0184(15) 0.0034(11) 0.0008(12) 0.0030(16)
B1 0.0234(19) 0.0202(17) 0.0288(18) 0.0009(13) 0.0005(14) 0.0046(14)

loop_
_atom_type_symbol
_atom_type_description
_atom_type_scat_dispersion_real
_atom_type_scat_dispersion_imag
_atom_type_scat_source
C C 0.0033 0.0016 'International Tables Vol C Tables 4.2.6.8 and 6.1.1.4'
H H 0.0000 0.0000 'International Tables Vol C Tables 4.2.6.8 and 6.1.1.4'
B B 0.0013 0.0007 'International Tables Vol C Tables 4.2.6.8 and 6.1.1.4'
N N 0.0061 0.0033 'International Tables Vol C Tables 4.2.6.8 and 6.1.1.4'
Zn Zn 0.2839 1.4301 'International Tables Vol C Tables 4.2.6.8 and 6.1.1.4'

loop_
_exptl_crystal_face_index_h
_exptl_crystal_face_index_k
_exptl_crystal_face_index_l
_exptl_crystal_face_perp_dist
6 -9 5 0.0422
-2 -4 17 0.0588
-7 8 2 0.0354
1 6 -17 0.0598
7 -7 -4 0.0471
-2 -14 6 0.0383
-3 -13 -4 0.0364
-3 0 -17 0.0614
0 12 -12 0.0813
3 14 0 0.0993
3 4 15 0.0740
5 2 13 0.0625
4 12 -2 0.0889
-3 9 -14 0.0533

loop_
_geom_angle_atom_site_label_1
_geom_angle_atom_site_label_2
_geom_angle_atom_site_label_3
_geom_angle
_geom_angle_site_symmetry_1
_geom_angle_site_symmetry_3
N2 Zn01 B2 104.29(12) 1_554 .
N2 Zn01 B1 104.59(13) 1_554 .
N1 Zn01 N2 108.94(10) . 1_554
N1 Zn01 B2 104.11(12) . .
N1 Zn01 B1 103.17(13) . .
B2 Zn01 B1 130.65(13) . .
C9 N2 Zn01 120.8(2) . 1_556
C13 N2 Zn01 121.7(2) . 1_556
C13 N2 C9 117.4(3) . .
C5 N1 Zn01 120.8(2) . .
C1 N1 Zn01 121.8(2) . .
C1 N1 C5 117.3(3) . .
C10 C11 C12 116.7(3) . .
C10 C11 C8 121.0(3) . .
C12 C11 C8 122.3(3) . .
N1 C5 C4 122.7(3) . .
N2 C9 C10 122.5(3) . .
N2 C13 C12 123.2(3) . .
C9 C10 C11 120.5(3) . .
C1 C2 C3 120.0(3) . .
N1 C1 C2 123.0(3) . .
C5 C4 C3 120.2(3) . .
C13 C12 C11 119.7(3) . .
C2 C3 C6 122.6(3) . .
C4 C3 C2 116.7(3) . .
C4 C3 C6 120.7(3) . .
C11 C8 C7 110.5(3) . .
C8 C7 C6 111.8(3) . .
C3 C6 C7 110.4(3) . .

loop_
_geom_bond_atom_site_label_1
_geom_bond_atom_site_label_2
_geom_bond_distance
_geom_bond_site_symmetry_2
Zn01 N2 2.073(3) 1_554
Zn01 N1 2.069(3) .
Zn01 B2 2.308(3) .
Zn01 B1 2.329(4) .
N2 C9 1.352(4) .
N2 C13 1.338(5) .
N1 C5 1.348(4) .
N1 C1 1.342(5) .
C11 C10 1.391(5) .
C11 C12 1.399(5) .
C11 C8 1.500(5) .
C5 C4 1.380(5) .
C9 C10 1.378(5) .
C13 C12 1.384(5) .
C2 C1 1.382(5) .
C2 C3 1.394(5) .
C4 C3 1.392(5) .
C3 C6 1.501(5) .
C8 C7 1.530(4) .
C7 C6 1.537(4) .

loop_
_exptl_oxdiff_crystal_face_indexfrac_h
_exptl_oxdiff_crystal_face_indexfrac_k
_exptl_oxdiff_crystal_face_indexfrac_l
_exptl_oxdiff_crystal_face_x
_exptl_oxdiff_crystal_face_y
_exptl_oxdiff_crystal_face_z
5.8596 -9.4027 5.4799 -0.1268 0.7581 0.6397
-1.9095 -3.9059 16.8993 0.0778 -0.4522 0.8885
-6.6846 7.7028 1.8543 0.1605 -0.9538 -0.2539
0.5742 5.5946 -16.9309 -0.0465 0.2661 -0.9628
6.6824 -6.8120 -4.2351 -0.1651 0.9797 0.1140
-1.6259 -13.9928 5.9327 0.7422 0.1255 0.6583
-3.0389 -13.0256 -3.5920 0.9752 0.1646 0.1481
-2.7894 -0.0005 -16.6670 0.5199 0.0873 -0.8498
0.2295 11.8516 -11.8822 -0.4147 -0.0704 -0.9072
2.5368 13.9893 -0.4859 -0.9118 -0.1540 -0.3805
3.2862 4.1747 14.9674 -0.7435 -0.1251 0.6569
4.9943 2.0093 12.9745 -0.7492 0.1584 0.6546
3.9804 12.0212 -2.0069 -0.9125 0.0861 -0.3707
-3.0097 9.0064 -13.9824 0.0428 -0.2671 -0.9845

loop_
_twin_individual_id
_twin_individual_mass_fraction_refined
_oxdiff_twin_reflns_isolated
_oxdiff_twin_reflns_overlapped
_twin_individual_twin_lattice_type
_twin_individual_twin_matrix_11
_twin_individual_twin_matrix_12
_twin_individual_twin_matrix_13
_twin_individual_twin_matrix_21
_twin_individual_twin_matrix_22
_twin_individual_twin_matrix_23
_twin_individual_twin_matrix_31
_twin_individual_twin_matrix_32
_twin_individual_twin_matrix_33
1 0.4933(13) 6841 7573 ref 1.0000 0.0000 0.0000 0.0000 1.0000 0.0000 0.0000 0.0000 1.0000
2 0.5067(13) 6846 7573 nmt -0.9999 -0.0002 -0.0041 0.0023 -1.0002 -0.0583 -0.0001 0.0002 0.9998
